data_4129836
loop_
_publ_author_name
'Catalano, Luca'
'P\'erez-Estrada, Salvador'
'Terraneo, Giancarlo'
'Pilati, Tullio'
'Resnati, Giuseppe'
'Metrangolo, Pierangelo'
'Garcia-Garibay, Miguel A'

_publ_section_title
;
 Dynamic Characterization of Crystalline Supramolecular Rotors Assembled
 through Halogen Bonding.
;
_journal_issue 49
_journal_name_full 'Journal of the American Chemical Society'
_journal_page_first 15386
_journal_page_last 15389
_journal_paper_doi 10.1021/jacs.5b10776
_journal_volume 137
_journal_year 2015
_chemical_formula_moiety 'C6 H12 N2, 2(C6 H3 F2 I)'
_chemical_formula_sum 'C18 H18 F4 I2 N2'
_chemical_formula_weight 592.14
_space_group_IT_number 14
_space_group_name_Hall '-P 2yn'
_space_group_name_H-M_alt 'P 1 21/n 1'
_symmetry_cell_setting monoclinic
_symmetry_Int_Tables_number 14
_symmetry_space_group_name_Hall '-P 2yn'
_symmetry_space_group_name_H-M 'P 1 21/n 1'
_atom_sites_solution_hydrogens geom
_atom_sites_solution_primary direct
_atom_sites_solution_secondary difmap
_audit_creation_method SHELXL-97
_cell_angle_alpha 90.00
_cell_angle_beta 93.656(9)
_cell_angle_gamma 90.00
_cell_formula_units_Z 4
_cell_length_a 6.6438(8)
_cell_length_b 30.796(4)
_cell_length_c 10.1083(12)
_cell_measurement_reflns_used 9973
_cell_measurement_temperature 253(2)
_cell_measurement_theta_max 29.02
_cell_measurement_theta_min 2.65
_cell_volume 2064.0(4)
_computing_cell_refinement 'Bruker SAINT'
_computing_data_collection 'Bruker APEX2'
_computing_data_reduction 'Bruker SAINT'
_computing_molecular_graphics
;
ORTEP-3 (Farrugia, L.J. (1997) Jour. Appl. Cryst. 30, 565)
Mercury (Macrae, C. F., Edgington, P. R., McCabe, P., Pidcock, E., 
Shields, G. P., Taylor, R., Towler, M. & van de Streek, J. (2006). 
J. Appl. Cryst. 39, 453-457
;
_computing_publication_material SHELXL
_computing_structure_refinement
;
SHELXL (Sheldrick, G. M. (2008). Acta Cryst. A64, 112-122)
;
_computing_structure_solution
;
SHELXS (Sheldrick, G. M. (2008). Acta Cryst. A64, 112-122)
;
_diffrn_ambient_temperature 253(2)
_diffrn_measured_fraction_theta_full 0.999
_diffrn_measured_fraction_theta_max 0.981
_diffrn_measurement_device_type 'Bruker APEX-II CCD'
_diffrn_measurement_method '\f and \w scans'
_diffrn_radiation_monochromator graphite
_diffrn_radiation_source 'fine-focus sealed tube'
_diffrn_radiation_type MoK\a
_diffrn_radiation_wavelength 0.71073
_diffrn_reflns_av_R_equivalents 0.0267
_diffrn_reflns_av_sigmaI/netI 0.0163
_diffrn_reflns_limit_h_max 8
_diffrn_reflns_limit_h_min -8
_diffrn_reflns_limit_k_max 41
_diffrn_reflns_limit_k_min -41
_diffrn_reflns_limit_l_max 12
_diffrn_reflns_limit_l_min -13
_diffrn_reflns_number 36509
_diffrn_reflns_theta_full 27.50
_diffrn_reflns_theta_max 28.88
_diffrn_reflns_theta_min 2.12
_diffrn_standards_decay_% 0.00
_exptl_absorpt_coefficient_mu 3.086
_exptl_absorpt_correction_T_max 0.4992
_exptl_absorpt_correction_T_min 0.3721
_exptl_absorpt_correction_type multi-scan
_exptl_absorpt_process_details 'Bruker (2001). SADABS. Bruker AXS Inc., Madison, Wisconsin, USA.'
_exptl_crystal_colour colourless
_exptl_crystal_density_diffrn 1.906
_exptl_crystal_density_method 'not measured'
_exptl_crystal_description 'long prism'
_exptl_crystal_F_000 1128
_exptl_crystal_size_max 0.45
_exptl_crystal_size_mid 0.13
_exptl_crystal_size_min 0.06
_refine_diff_density_max 0.676
_refine_diff_density_min -0.431
_refine_diff_density_rms 0.070
_refine_ls_extinction_method none
_refine_ls_goodness_of_fit_ref 1.049
_refine_ls_hydrogen_treatment noref
_refine_ls_matrix_type full
_refine_ls_number_parameters 235
_refine_ls_number_reflns 5307
_refine_ls_number_restraints 0
_refine_ls_restrained_S_all 1.049
_refine_ls_R_factor_all 0.0389
_refine_ls_R_factor_gt 0.0301
_refine_ls_shift/su_max 0.001
_refine_ls_shift/su_mean 0.000
_refine_ls_structure_factor_coef Fsqd
_refine_ls_weighting_details 'w=1/[\s^2^(Fo^2^)+(0.0335P)^2^+1.9725P] where P=(Fo^2^+2Fc^2^)/3'
_refine_ls_weighting_scheme calc
_refine_ls_wR_factor_gt 0.0731
_refine_ls_wR_factor_ref 0.0776
_reflns_number_gt 4458
_reflns_number_total 5307
_reflns_threshold_expression 'I > 2\s(I)'
_cod_data_source_file ja5b10776_si_012.cif
_cod_data_source_block luc06_6_253k
_cod_depositor_comments
;
The following automatic conversions were performed:

data item '_symmetry_cell_setting' value 'Monoclinic' was changed to
'monoclinic' in accordance with the
/home/saulius/struct/COD-crude-data/automatic-downloads/DataCite-retrospective/ACS/depositions/lib/dictionaries/cif_core.dic
dictionary named 'cif_core.dic' version 2.4.2 last updated on
2011-04-26.

Automatic conversion script
Id: cif_fix_values 6909 2019-04-08 15:41:33Z antanas 
;
_cod_original_sg_symbol_H-M 'P 21/n'
_cod_database_code 4129836

loop_
_symmetry_equiv_pos_as_xyz
'x, y, z'
'-x+1/2, y+1/2, -z+1/2'
'-x, -y, -z'
'x-1/2, -y-1/2, z-1/2'

loop_
_atom_site_label
_atom_site_type_symbol
_atom_site_fract_x
_atom_site_fract_y
_atom_site_fract_z
_atom_site_U_iso_or_equiv
_atom_site_adp_type
_atom_site_occupancy
_atom_site_symmetry_multiplicity
_atom_site_calc_flag
_atom_site_refinement_flags
I1 I 0.85065(3) 0.650880(7) 0.41366(2) 0.05393(8) Uani 1 1 d .
F1 F 1.2642(4) 0.69027(9) 0.3361(3) 0.0992(9) Uani 1 1 d .
F2 F 0.8146(4) 0.71604(10) 0.6594(3) 0.1015(9) Uani 1 1 d .
C1 C 1.0348(5) 0.70136(10) 0.4958(3) 0.0480(6) Uani 1 1 d .
C2 C 1.2110(6) 0.71250(11) 0.4433(4) 0.0609(9) Uani 1 1 d .
C3 C 1.3354(6) 0.74487(13) 0.4947(4) 0.0727(11) Uani 1 1 d .
H3 H 1.4555 0.7511 0.4561 0.087 Uiso 1 1 calc R
C4 C 1.2820(6) 0.76779(12) 0.6024(4) 0.0685(10) Uani 1 1 d .
H4 H 1.3649 0.7898 0.6379 0.082 Uiso 1 1 calc R
C5 C 1.1073(6) 0.75817(13) 0.6569(3) 0.0641(9) Uani 1 1 d .
H5 H 1.0689 0.7736 0.7303 0.077 Uiso 1 1 calc R
C6 C 0.9865(5) 0.72560(12) 0.6039(3) 0.0569(8) Uani 1 1 d .
I2 I 0.12249(4) 0.445335(8) 0.17922(3) 0.06390(8) Uani 1 1 d .
F3 F -0.2127(4) 0.41645(9) 0.3645(3) 0.0902(7) Uani 1 1 d .
F4 F 0.0350(5) 0.36774(9) -0.0286(3) 0.0989(9) Uani 1 1 d .
C7 C -0.0834(5) 0.39333(10) 0.1696(4) 0.0551(8) Uani 1 1 d .
C8 C -0.2209(6) 0.38809(12) 0.2618(4) 0.0658(9) Uani 1 1 d .
C9 C -0.3649(7) 0.35628(16) 0.2539(6) 0.0858(14) Uani 1 1 d .
H9 H -0.4575 0.3539 0.3188 0.103 Uiso 1 1 calc R
C10 C -0.3714(7) 0.32791(16) 0.1494(7) 0.0943(16) Uani 1 1 d .
H10 H -0.4682 0.3060 0.1436 0.113 Uiso 1 1 calc R
C11 C -0.2365(7) 0.33157(13) 0.0536(5) 0.0816(12) Uani 1 1 d .
H11 H -0.2405 0.3127 -0.0183 0.098 Uiso 1 1 calc R
C12 C -0.0954(6) 0.36389(12) 0.0668(4) 0.0662(9) Uani 1 1 d .
N1 N 0.6117(4) 0.58456(9) 0.3016(3) 0.0518(6) Uani 1 1 d .
N2 N 0.3856(4) 0.52144(9) 0.2179(3) 0.0600(7) Uani 1 1 d .
C13 C 0.4686(7) 0.57470(14) 0.3990(4) 0.0750(11) Uani 1 1 d .
H13A H 0.3873 0.6001 0.4145 0.090 Uiso 1 1 calc R
H13B H 0.5399 0.5667 0.4821 0.090 Uiso 1 1 calc R
C14 C 0.3313(8) 0.53698(18) 0.3490(5) 0.0944(15) Uani 1 1 d .
H14A H 0.3432 0.5132 0.4121 0.113 Uiso 1 1 calc R
H14B H 0.1920 0.5466 0.3431 0.113 Uiso 1 1 calc R
C15 C 0.5885(7) 0.50813(17) 0.2327(8) 0.123(2) Uani 1 1 d .
H15A H 0.6297 0.4971 0.1487 0.147 Uiso 1 1 calc R
H15B H 0.6014 0.4847 0.2970 0.147 Uiso 1 1 calc R
C16 C 0.7283(7) 0.54593(16) 0.2790(6) 0.0953(16) Uani 1 1 d .
H16A H 0.8046 0.5378 0.3603 0.114 Uiso 1 1 calc R
H16B H 0.8231 0.5518 0.2122 0.114 Uiso 1 1 calc R
C17 C 0.4962(8) 0.59644(15) 0.1775(5) 0.0895(14) Uani 1 1 d .
H17A H 0.5885 0.6033 0.1099 0.107 Uiso 1 1 calc R
H17B H 0.4154 0.6220 0.1920 0.107 Uiso 1 1 calc R
C18 C 0.3562(10) 0.55826(16) 0.1294(5) 0.1006(17) Uani 1 1 d .
H18A H 0.2165 0.5676 0.1271 0.121 Uiso 1 1 calc R
H18B H 0.3866 0.5498 0.0403 0.121 Uiso 1 1 calc R

loop_
_atom_site_aniso_label
_atom_site_aniso_U_11
_atom_site_aniso_U_22
_atom_site_aniso_U_33
_atom_site_aniso_U_23
_atom_site_aniso_U_13
_atom_site_aniso_U_12
I1 0.05612(13) 0.05109(12) 0.05417(13) 0.00466(9) 0.00032(9) -0.01110(9)
F1 0.0977(18) 0.1015(19) 0.1046(19) -0.0527(16) 0.0555(15) -0.0397(15)
F2 0.0749(16) 0.138(2) 0.0963(18) -0.0412(17) 0.0429(14) -0.0323(16)
C1 0.0506(16) 0.0423(15) 0.0511(17) 0.0024(12) 0.0032(13) -0.0033(12)
C2 0.065(2) 0.0562(19) 0.063(2) -0.0149(16) 0.0207(17) -0.0125(16)
C3 0.072(2) 0.072(2) 0.077(2) -0.0201(19) 0.031(2) -0.0297(19)
C4 0.080(3) 0.061(2) 0.065(2) -0.0126(17) 0.0095(18) -0.0224(18)
C5 0.074(2) 0.066(2) 0.0539(19) -0.0139(16) 0.0126(17) -0.0046(18)
C6 0.0513(17) 0.064(2) 0.0571(19) -0.0011(16) 0.0132(14) -0.0030(15)
I2 0.05664(14) 0.05554(14) 0.07884(17) -0.00233(11) -0.00103(11) -0.00273(9)
F3 0.109(2) 0.0932(18) 0.0709(15) 0.0016(13) 0.0268(14) 0.0081(15)
F4 0.108(2) 0.0813(17) 0.112(2) -0.0331(15) 0.0402(17) -0.0073(15)
C7 0.0513(17) 0.0438(16) 0.069(2) 0.0052(15) -0.0019(15) 0.0053(13)
C8 0.069(2) 0.059(2) 0.069(2) 0.0153(18) 0.0050(18) 0.0110(17)
C9 0.065(2) 0.083(3) 0.110(4) 0.035(3) 0.012(2) -0.005(2)
C10 0.076(3) 0.064(3) 0.141(5) 0.024(3) -0.013(3) -0.016(2)
C11 0.089(3) 0.049(2) 0.105(3) -0.002(2) -0.010(3) -0.006(2)
C12 0.068(2) 0.0481(18) 0.082(3) 0.0000(17) 0.0017(19) 0.0045(16)
N1 0.0497(14) 0.0546(15) 0.0515(15) -0.0016(12) 0.0053(11) -0.0128(12)
N2 0.0580(16) 0.0504(15) 0.0701(18) -0.0062(13) -0.0069(14) -0.0080(12)
C13 0.084(3) 0.076(3) 0.067(2) -0.011(2) 0.016(2) -0.021(2)
C14 0.094(3) 0.095(3) 0.096(3) -0.012(3) 0.023(3) -0.039(3)
C15 0.072(3) 0.074(3) 0.219(7) -0.053(4) -0.015(4) 0.013(2)
C16 0.053(2) 0.090(3) 0.142(5) -0.031(3) -0.002(3) 0.003(2)
C17 0.118(4) 0.075(3) 0.073(3) 0.009(2) -0.012(3) -0.026(3)
C18 0.131(5) 0.082(3) 0.083(3) 0.005(2) -0.035(3) -0.026(3)

loop_
_atom_type_symbol
_atom_type_description
_atom_type_scat_dispersion_real
_atom_type_scat_dispersion_imag
_atom_type_scat_source
C C 0.0033 0.0016 'International Tables Vol C Tables 4.2.6.8 and 6.1.1.4'
H H 0.0000 0.0000 'International Tables Vol C Tables 4.2.6.8 and 6.1.1.4'
N N 0.0061 0.0033 'International Tables Vol C Tables 4.2.6.8 and 6.1.1.4'
F F 0.0171 0.0103 'International Tables Vol C Tables 4.2.6.8 and 6.1.1.4'
I I -0.4742 1.8119 'International Tables Vol C Tables 4.2.6.8 and 6.1.1.4'

loop_
_geom_angle_atom_site_label_1
_geom_angle_atom_site_label_2
_geom_angle_atom_site_label_3
_geom_angle
C2 C1 C6 115.0(3)
C2 C1 I1 121.5(2)
C6 C1 I1 123.4(2)
F1 C2 C1 117.5(3)
F1 C2 C3 119.3(3)
C1 C2 C3 123.2(3)
C4 C3 C2 119.7(3)
C4 C3 H3 120.1
C2 C3 H3 120.1
C5 C4 C3 119.2(3)
C5 C4 H4 120.4
C3 C4 H4 120.4
C4 C5 C6 119.9(3)
C4 C5 H5 120.1
C6 C5 H5 120.1
F2 C6 C5 119.4(3)
F2 C6 C1 117.5(3)
C5 C6 C1 123.1(3)
C8 C7 C12 115.5(3)
C8 C7 I2 121.5(3)
C12 C7 I2 122.8(3)
F3 C8 C7 117.0(3)
F3 C8 C9 120.0(4)
C7 C8 C9 123.0(4)
C8 C9 C10 119.3(5)
C8 C9 H9 120.3
C10 C9 H9 120.3
C11 C10 C9 120.3(4)
C11 C10 H10 119.9
C9 C10 H10 119.9
C10 C11 C12 117.9(5)
C10 C11 H11 121.0
C12 C11 H11 121.0
F4 C12 C11 117.7(4)
F4 C12 C7 118.3(3)
C11 C12 C7 124.0(4)
C13 N1 C16 108.5(4)
C13 N1 C17 107.6(3)
C16 N1 C17 108.9(4)
C15 N2 C18 112.6(5)
C15 N2 C14 106.6(4)
C18 N2 C14 105.7(4)
N1 C13 C14 109.7(3)
N1 C13 H13A 109.7
C14 C13 H13A 109.7
N1 C13 H13B 109.7
C14 C13 H13B 109.7
H13A C13 H13B 108.2
N2 C14 C13 111.4(4)
N2 C14 H14A 109.3
C13 C14 H14A 109.3
N2 C14 H14B 109.3
C13 C14 H14B 109.3
H14A C14 H14B 108.0
N2 C15 C16 111.5(4)
N2 C15 H15A 109.3
C16 C15 H15A 109.3
N2 C15 H15B 109.3
C16 C15 H15B 109.3
H15A C15 H15B 108.0
N1 C16 C15 110.5(3)
N1 C16 H16A 109.5
C15 C16 H16A 109.6
N1 C16 H16B 109.5
C15 C16 H16B 109.5
H16A C16 H16B 108.1
N1 C17 C18 110.3(3)
N1 C17 H17A 109.6
C18 C17 H17A 109.6
N1 C17 H17B 109.6
C18 C17 H17B 109.6
H17A C17 H17B 108.1
N2 C18 C17 110.1(4)
N2 C18 H18A 109.6
C17 C18 H18A 109.6
N2 C18 H18B 109.6
C17 C18 H18B 109.6
H18A C18 H18B 108.2

loop_
_geom_bond_atom_site_label_1
_geom_bond_atom_site_label_2
_geom_bond_distance
I1 C1 2.115(3)
F1 C2 1.348(4)
F2 C6 1.337(4)
C1 C2 1.360(5)
C1 C6 1.378(5)
C2 C3 1.375(5)
C3 C4 1.364(5)
C3 H3 0.9300
C4 C5 1.349(5)
C4 H4 0.9300
C5 C6 1.372(5)
C5 H5 0.9300
I2 C7 2.104(3)
F3 C8 1.355(5)
F4 C12 1.342(5)
C7 C8 1.356(5)
C7 C12 1.378(5)
C8 C9 1.368(6)
C9 C10 1.369(8)
C9 H9 0.9300
C10 C11 1.365(8)
C10 H10 0.9300
C11 C12 1.368(6)
C11 H11 0.9300
N1 C13 1.444(5)
N1 C16 1.446(5)
N1 C17 1.475(5)
N2 C15 1.408(6)
N2 C18 1.450(6)
N2 C14 1.475(6)
C13 C14 1.542(6)
C13 H13A 0.9700
C13 H13B 0.9700
C14 H14A 0.9700
C14 H14B 0.9700
C15 C16 1.543(6)
C15 H15A 0.9700
C15 H15B 0.9700
C16 H16A 0.9700
C16 H16B 0.9700
C17 C18 1.558(6)
C17 H17A 0.9700
C17 H17B 0.9700
C18 H18A 0.9700
C18 H18B 0.9700

loop_
_geom_torsion_atom_site_label_1
_geom_torsion_atom_site_label_2
_geom_torsion_atom_site_label_3
_geom_torsion_atom_site_label_4
_geom_torsion
C6 C1 C2 F1 -179.0(3)
I1 C1 C2 F1 0.3(5)
C6 C1 C2 C3 1.2(6)
I1 C1 C2 C3 -179.4(3)
F1 C2 C3 C4 179.4(4)
C1 C2 C3 C4 -0.8(7)
C2 C3 C4 C5 0.1(7)
C3 C4 C5 C6 0.2(6)
C4 C5 C6 F2 179.4(4)
C4 C5 C6 C1 0.3(6)
C2 C1 C6 F2 180.0(3)
I1 C1 C6 F2 0.7(5)
C2 C1 C6 C5 -1.0(5)
I1 C1 C6 C5 179.7(3)
C12 C7 C8 F3 179.8(3)
I2 C7 C8 F3 -3.5(4)
C12 C7 C8 C9 -1.0(5)
I2 C7 C8 C9 175.8(3)
F3 C8 C9 C10 179.9(4)
C7 C8 C9 C10 0.7(6)
C8 C9 C10 C11 -0.5(7)
C9 C10 C11 C12 0.7(7)
C10 C11 C12 F4 -179.1(4)
C10 C11 C12 C7 -1.1(7)
C8 C7 C12 F4 179.2(3)
I2 C7 C12 F4 2.5(5)
C8 C7 C12 C11 1.2(6)
I2 C7 C12 C11 -175.5(3)
C16 N1 C13 C14 -58.5(5)
C17 N1 C13 C14 59.3(5)
C15 N2 C14 C13 58.8(5)
C18 N2 C14 C13 -61.2(5)
N1 C13 C14 N2 0.6(6)
C18 N2 C15 C16 55.3(7)
C14 N2 C15 C16 -60.1(7)
C13 N1 C16 C15 57.8(6)
C17 N1 C16 C15 -59.1(6)
N2 C15 C16 N1 3.0(8)
C13 N1 C17 C18 -59.3(5)
C16 N1 C17 C18 58.2(5)
C15 N2 C18 C17 -55.3(6)
C14 N2 C18 C17 60.7(6)
N1 C17 C18 N2 -2.2(7)
